data_4033780
loop_
_publ_author_name
'Xu, Fen'
'Si, Xiao-Ju'
'Song, Yuan-Yuan'
'Wang, Xing-Dong'
'Liu, Chun-Sen'
'Geng, Peng-Fei'
'Du, Miao'

_publ_section_title
;
 Palladium-Catalyzed C-N Bond Cleavage of 2 H-Azirines for the Synthesis
 of Functionalized \a-Amido Ketones.
;
_journal_issue 4
_journal_name_full 'The Journal of organic chemistry'
_journal_page_first 2200
_journal_page_last 2208
_journal_paper_doi 10.1021/acs.joc.8b03193
_journal_volume 84
_journal_year 2019
_chemical_formula_moiety 'C16 H12 F3 N O2'
_chemical_formula_sum 'C16 H12 F3 N O2'
_chemical_formula_weight 307.27
_space_group_crystal_system orthorhombic
_space_group_IT_number 29
_space_group_name_Hall 'P 2c -2ac'
_space_group_name_H-M_alt 'P c a 21'
_atom_sites_solution_hydrogens geom
_atom_sites_solution_primary dual
_audit_creation_date 2018-09-03
_audit_creation_method
;
Olex2 1.2
(compiled 2018.05.29 svn.r3508 for OlexSys, GUI svn.r5506)
;
_cell_angle_alpha 90
_cell_angle_beta 90
_cell_angle_gamma 90
_cell_formula_units_Z 4
_cell_length_a 15.2120(6)
_cell_length_b 9.2803(3)
_cell_length_c 10.3264(3)
_cell_measurement_reflns_used 2103
_cell_measurement_temperature 294(2)
_cell_measurement_theta_max 73.3130
_cell_measurement_theta_min 4.7400
_cell_volume 1457.80(9)
_computing_cell_refinement 'CrysAlisPro 1.171.38.46 (Rigaku OD, 2015)'
_computing_data_collection 'CrysAlisPro 1.171.38.46 (Rigaku OD, 2015)'
_computing_data_reduction 'CrysAlisPro 1.171.38.46 (Rigaku OD, 2015)'
_computing_molecular_graphics 'Olex2 (Dolomanov et al., 2009)'
_computing_publication_material 'Olex2 (Dolomanov et al., 2009)'
_computing_structure_refinement 'ShelXL (Sheldrick, 2015)'
_computing_structure_solution 'ShelXT (Sheldrick, 2015)'
_diffrn_ambient_temperature 294(2)
_diffrn_detector 'CCD plate'
_diffrn_detector_area_resol_mean 5.3031
_diffrn_detector_type AtlasS2
_diffrn_measured_fraction_theta_full 1.000
_diffrn_measured_fraction_theta_max 0.978
_diffrn_measurement_details
;
List of Runs (angles in degrees, time in seconds):

  # Type    Start    End  Width  t~exp~   \w     \q     \k     \f   Frames
--------------------------------------------------------------------------
  1  \w    -70.00  -5.00   1.00    1.50    --  -40.55 -19.00   0.00   65
  2  \w   -111.00 -26.00   1.00    1.50    --  -40.55 -38.00 -30.00   85
  3  \w     66.00  96.00   1.00    4.00    --  107.14 -61.00  30.00   30
  4  \w     56.00  88.00   1.00    4.00    --  107.14  15.00 -60.00   32
  5  \w    107.00 174.00   1.00    4.00    --  107.14  15.00 -60.00   67
  6  \w    103.00 171.00   1.00    4.00    --  107.14 125.00-180.00   68
  7  \w     91.00 167.00   1.00    4.00    --  107.14  45.00   0.00   76
;
_diffrn_measurement_device 'four-circle diffractometer'
_diffrn_measurement_device_type 'SuperNova, Dual, Cu at zero, AtlasS2'
_diffrn_measurement_method '\w scans'
_diffrn_orient_matrix_type 'CrysAlisPro convention (1999,Acta A55,543-557)'
_diffrn_orient_matrix_UB_11 0.1266705000
_diffrn_orient_matrix_UB_12 0.0514256000
_diffrn_orient_matrix_UB_13 0.0596383000
_diffrn_orient_matrix_UB_21 -0.1037089000
_diffrn_orient_matrix_UB_22 0.0747546000
_diffrn_orient_matrix_UB_23 0.0379408000
_diffrn_orient_matrix_UB_31 -0.0276854000
_diffrn_orient_matrix_UB_32 -0.0449396000
_diffrn_orient_matrix_UB_33 0.1313784000
_diffrn_radiation_monochromator mirror
_diffrn_radiation_probe x-ray
_diffrn_radiation_type CuK\a
_diffrn_radiation_wavelength 1.54184
_diffrn_reflns_av_R_equivalents 0.0167
_diffrn_reflns_av_unetI/netI 0.0238
_diffrn_reflns_Laue_measured_fraction_full 1.000
_diffrn_reflns_Laue_measured_fraction_max 0.978
_diffrn_reflns_limit_h_max 18
_diffrn_reflns_limit_h_min -16
_diffrn_reflns_limit_k_max 6
_diffrn_reflns_limit_k_min -11
_diffrn_reflns_limit_l_max 9
_diffrn_reflns_limit_l_min -12
_diffrn_reflns_number 3446
_diffrn_reflns_point_group_measured_fraction_full 0.762
_diffrn_reflns_point_group_measured_fraction_max 0.735
_diffrn_reflns_theta_full 67.684
_diffrn_reflns_theta_max 73.708
_diffrn_reflns_theta_min 4.765
_diffrn_source 'micro-focus sealed X-ray tube'
_diffrn_source_type 'SuperNova (Cu) X-ray Source'
_exptl_absorpt_coefficient_mu 1.021
_exptl_absorpt_correction_T_max 1.00000
_exptl_absorpt_correction_T_min 0.74756
_exptl_absorpt_correction_type multi-scan
_exptl_absorpt_process_details
;
CrysAlisPro 1.171.38.46 (Rigaku Oxford Diffraction, 2015)
Empirical absorption correction using spherical harmonics,
 implemented in SCALE3 ABSPACK scaling algorithm.
;
_exptl_crystal_colour colorless
_exptl_crystal_density_diffrn 1.400
_exptl_crystal_description prism
_exptl_crystal_F_000 632
_exptl_crystal_size_max 0.26
_exptl_crystal_size_mid 0.24
_exptl_crystal_size_min 0.22
_refine_diff_density_max 0.209
_refine_diff_density_min -0.213
_refine_diff_density_rms 0.043
_refine_ls_abs_structure_details
;
 Flack x determined using 571 quotients [(I+)-(I-)]/[(I+)+(I-)]
 (Parsons, Flack and Wagner, Acta Cryst. B69 (2013) 249-259).
;
_refine_ls_abs_structure_Flack 0.24(18)
_refine_ls_extinction_method none
_refine_ls_goodness_of_fit_ref 1.173
_refine_ls_hydrogen_treatment constr
_refine_ls_matrix_type full
_refine_ls_number_parameters 199
_refine_ls_number_reflns 2164
_refine_ls_number_restraints 1
_refine_ls_restrained_S_all 1.173
_refine_ls_R_factor_all 0.0492
_refine_ls_R_factor_gt 0.0471
_refine_ls_shift/su_max 0.000
_refine_ls_shift/su_mean 0.000
_refine_ls_structure_factor_coef Fsqd
_refine_ls_weighting_details 'w=1/[\s^2^(Fo^2^)+(0.1000P)^2^] where P=(Fo^2^+2Fc^2^)/3'
_refine_ls_weighting_scheme calc
_refine_ls_wR_factor_gt 0.1440
_refine_ls_wR_factor_ref 0.1492
_reflns_Friedel_coverage 0.418
_reflns_Friedel_fraction_full 0.493
_reflns_Friedel_fraction_max 0.461
_reflns_number_gt 2057
_reflns_number_total 2164
_reflns_threshold_expression 'I > 2\s(I)'
_cod_data_source_file jo8b03193_si_004.cif
_cod_data_source_block sxj-20180623-j-611
_cod_database_code 4033780
_shelx_shelxl_version_number 2018/1
_chemical_oxdiff_formula 'C H O N F'
_shelx_space_group_comment
;
The symmetry employed for this shelxl refinement is uniquely defined
by the following loop, which should always be used as a source of
symmetry information in preference to the above space-group names.
They are only intended as comments.
;
_shelx_estimated_absorpt_t_max 0.807
_shelx_estimated_absorpt_t_min 0.777
_reflns_odcompleteness_completeness 99.93
_reflns_odcompleteness_iscentric 1
_reflns_odcompleteness_theta 66.97
_olex2_refinement_description
;
1. Fixed Uiso
 At 1.2 times of:
  All C(H) groups, All N(H) groups
2.a Ternary CH refined with riding coordinates:
 C3(H3)
2.b Aromatic/amide H refined with riding coordinates:
 N1(H1), C5(H5), C6(H6), C7(H7), C8(H8), C9(H9), C12(H12), C13(H13), C14(H14),
 C15(H15), C16(H16)
;
_olex2_submission_special_instructions 'No special instructions were received'
_oxdiff_exptl_absorpt_empirical_details
;
Empirical correction (ABSPACK) includes:
- Absorption correction using spherical harmonics
- Frame scaling
;
_oxdiff_exptl_absorpt_empirical_full_max 1.314
_oxdiff_exptl_absorpt_empirical_full_min 0.612

loop_
_space_group_symop_operation_xyz
'x, y, z'
'-x, -y, z+1/2'
'x+1/2, -y, z'
'-x+1/2, y, z+1/2'

loop_
_atom_site_label
_atom_site_type_symbol
_atom_site_fract_x
_atom_site_fract_y
_atom_site_fract_z
_atom_site_U_iso_or_equiv
_atom_site_adp_type
_atom_site_occupancy
_atom_site_site_symmetry_order
_atom_site_calc_flag
_atom_site_refinement_flags_posn
F1 F 0.1394(4) 0.9531(4) 0.5540(5) 0.1419(19) Uani 1 1 d .
F2 F 0.0571(2) 0.7788(6) 0.5198(9) 0.190(4) Uani 1 1 d .
F3 F 0.1428(3) 0.8433(5) 0.3798(4) 0.1291(17) Uani 1 1 d .
O1 O 0.2116(2) 0.7211(3) 0.6787(3) 0.0693(8) Uani 1 1 d .
O2 O 0.2591(2) 0.4130(2) 0.3224(2) 0.0627(7) Uani 1 1 d .
N1 N 0.24119(17) 0.6357(2) 0.4775(3) 0.0439(6) Uani 1 1 d .
H1 H 0.232316 0.647542 0.395914 0.053 Uiso 1 1 calc R
C1 C 0.1344(3) 0.8254(5) 0.5050(5) 0.0706(11) Uani 1 1 d .
C2 C 0.2017(2) 0.7219(3) 0.5633(3) 0.0500(7) Uani 1 1 d .
C3 C 0.29936(16) 0.5215(3) 0.5227(3) 0.0355(5) Uani 1 1 d .
H3 H 0.280233 0.490582 0.608976 0.043 Uiso 1 1 calc R
C4 C 0.39401(16) 0.5724(2) 0.5306(3) 0.0376(5) Uani 1 1 d .
C5 C 0.4340(3) 0.5849(4) 0.6511(4) 0.0552(8) Uani 1 1 d .
H5 H 0.404028 0.557397 0.725547 0.066 Uiso 1 1 calc R
C6 C 0.5195(3) 0.6388(5) 0.6598(5) 0.0733(12) Uani 1 1 d .
H6 H 0.546213 0.648267 0.740431 0.088 Uiso 1 1 calc R
C7 C 0.5643(2) 0.6779(4) 0.5501(6) 0.0749(12) Uani 1 1 d .
H7 H 0.621662 0.712006 0.556355 0.090 Uiso 1 1 calc R
C8 C 0.5246(3) 0.6668(5) 0.4306(5) 0.0735(12) Uani 1 1 d .
H8 H 0.555116 0.694392 0.356532 0.088 Uiso 1 1 calc R
C9 C 0.4389(2) 0.6142(4) 0.4199(4) 0.0531(7) Uani 1 1 d .
H9 H 0.412056 0.607350 0.339219 0.064 Uiso 1 1 calc R
C10 C 0.29103(18) 0.3936(3) 0.4286(3) 0.0390(5) Uani 1 1 d .
C11 C 0.32412(19) 0.2499(3) 0.4700(3) 0.0395(6) Uani 1 1 d .
C12 C 0.3454(2) 0.2200(3) 0.5968(3) 0.0478(7) Uani 1 1 d .
H12 H 0.340254 0.291042 0.659785 0.057 Uiso 1 1 calc R
C13 C 0.3747(3) 0.0829(4) 0.6300(4) 0.0622(9) Uani 1 1 d .
H13 H 0.389330 0.062740 0.715589 0.075 Uiso 1 1 calc R
C14 C 0.3822(3) -0.0227(3) 0.5379(5) 0.0646(9) Uani 1 1 d .
H14 H 0.401906 -0.113983 0.561171 0.077 Uiso 1 1 calc R
C15 C 0.3606(3) 0.0059(4) 0.4114(5) 0.0721(11) Uani 1 1 d .
H15 H 0.365665 -0.066160 0.349308 0.087 Uiso 1 1 calc R
C16 C 0.3311(3) 0.1425(3) 0.3756(4) 0.0556(8) Uani 1 1 d .
H16 H 0.316188 0.161901 0.290005 0.067 Uiso 1 1 calc R

loop_
_atom_site_aniso_label
_atom_site_aniso_U_11
_atom_site_aniso_U_22
_atom_site_aniso_U_33
_atom_site_aniso_U_23
_atom_site_aniso_U_13
_atom_site_aniso_U_12
F1 0.199(4) 0.0745(18) 0.153(4) -0.022(2) -0.034(3) 0.078(2)
F2 0.0567(16) 0.177(5) 0.336(10) 0.093(6) 0.011(3) 0.034(2)
F3 0.170(4) 0.134(3) 0.084(2) 0.013(2) -0.020(2) 0.091(3)
O1 0.099(2) 0.0617(15) 0.0472(14) 0.0030(11) 0.0108(14) 0.0235(14)
O2 0.0973(19) 0.0458(11) 0.0450(13) 0.0012(10) -0.0259(12) 0.0002(12)
N1 0.0507(12) 0.0398(11) 0.0412(12) 0.0035(10) -0.0033(9) 0.0108(10)
C1 0.068(2) 0.064(2) 0.080(3) 0.0059(19) 0.0022(18) 0.0284(19)
C2 0.0534(16) 0.0421(14) 0.054(2) 0.0018(12) 0.0070(13) 0.0100(12)
C3 0.0429(12) 0.0287(10) 0.0349(12) 0.0029(9) 0.0010(10) 0.0046(9)
C4 0.0429(12) 0.0280(10) 0.0420(13) -0.0029(10) -0.0015(11) 0.0031(9)
C5 0.0621(18) 0.0513(16) 0.0522(18) 0.0117(13) -0.0158(14) -0.0053(14)
C6 0.069(2) 0.067(2) 0.084(3) 0.0053(19) -0.034(2) -0.0097(18)
C7 0.0479(16) 0.062(2) 0.115(4) -0.015(2) -0.007(2) -0.0058(15)
C8 0.063(2) 0.070(2) 0.087(3) -0.015(2) 0.028(2) -0.0112(18)
C9 0.0591(17) 0.0495(15) 0.0508(17) -0.0083(13) 0.0111(14) -0.0055(13)
C10 0.0481(12) 0.0347(12) 0.0341(12) 0.0028(10) -0.0019(10) -0.0034(10)
C11 0.0477(12) 0.0305(11) 0.0402(13) 0.0010(10) 0.0053(11) -0.0049(10)
C12 0.0651(19) 0.0356(13) 0.0428(15) 0.0006(11) -0.0004(13) 0.0016(12)
C13 0.083(2) 0.0421(15) 0.061(2) 0.0111(14) -0.0027(18) 0.0089(16)
C14 0.082(2) 0.0329(13) 0.079(2) 0.0045(15) -0.003(2) 0.0078(14)
C15 0.103(3) 0.0360(14) 0.077(3) -0.0155(16) 0.000(2) 0.0040(17)
C16 0.079(2) 0.0382(14) 0.0498(17) -0.0077(12) -0.0024(16) -0.0008(14)

loop_
_atom_type_symbol
_atom_type_description
_atom_type_scat_dispersion_real
_atom_type_scat_dispersion_imag
_atom_type_scat_source
C C 0.0181 0.0091 'International Tables Vol C Tables 4.2.6.8 and 6.1.1.4'
H H 0.0000 0.0000 'International Tables Vol C Tables 4.2.6.8 and 6.1.1.4'
N N 0.0311 0.0180 'International Tables Vol C Tables 4.2.6.8 and 6.1.1.4'
O O 0.0492 0.0322 'International Tables Vol C Tables 4.2.6.8 and 6.1.1.4'
F F 0.0727 0.0534 'International Tables Vol C Tables 4.2.6.8 and 6.1.1.4'

loop_
_geom_angle_atom_site_label_1
_geom_angle_atom_site_label_2
_geom_angle_atom_site_label_3
_geom_angle
C2 N1 H1 120.1
C2 N1 C3 119.7(3)
C3 N1 H1 120.1
F1 C1 F3 105.3(5)
F1 C1 C2 112.5(4)
F2 C1 F1 108.8(5)
F2 C1 F3 104.7(6)
F2 C1 C2 111.2(4)
F3 C1 C2 113.8(3)
O1 C2 N1 126.7(3)
O1 C2 C1 118.6(3)
N1 C2 C1 114.6(3)
N1 C3 H3 108.9
N1 C3 C4 111.5(2)
N1 C3 C10 108.0(2)
C4 C3 H3 108.9
C4 C3 C10 110.6(2)
C10 C3 H3 108.9
C5 C4 C3 119.3(3)
C9 C4 C3 120.6(3)
C9 C4 C5 119.9(3)
C4 C5 H5 120.1
C4 C5 C6 119.7(4)
C6 C5 H5 120.1
C5 C6 H6 119.9
C7 C6 C5 120.3(4)
C7 C6 H6 119.9
C6 C7 H7 119.9
C6 C7 C8 120.2(3)
C8 C7 H7 119.9
C7 C8 H8 119.8
C7 C8 C9 120.4(4)
C9 C8 H8 119.8
C4 C9 C8 119.5(4)
C4 C9 H9 120.3
C8 C9 H9 120.3
O2 C10 C3 119.3(2)
O2 C10 C11 121.9(3)
C11 C10 C3 118.8(2)
C12 C11 C10 122.2(3)
C12 C11 C16 120.1(3)
C16 C11 C10 117.7(3)
C11 C12 H12 120.2
C11 C12 C13 119.6(3)
C13 C12 H12 120.2
C12 C13 H13 119.7
C14 C13 C12 120.6(4)
C14 C13 H13 119.7
C13 C14 H14 119.9
C13 C14 C15 120.1(3)
C15 C14 H14 119.9
C14 C15 H15 119.8
C14 C15 C16 120.4(3)
C16 C15 H15 119.8
C11 C16 H16 120.4
C15 C16 C11 119.2(4)
C15 C16 H16 120.4

loop_
_geom_bond_atom_site_label_1
_geom_bond_atom_site_label_2
_geom_bond_distance
F1 C1 1.291(6)
F2 C1 1.262(7)
F3 C1 1.310(7)
O1 C2 1.202(4)
O2 C10 1.213(4)
N1 H1 0.8600
N1 C2 1.336(4)
N1 C3 1.458(3)
C1 C2 1.527(5)
C3 H3 0.9800
C3 C4 1.517(3)
C3 C10 1.539(4)
C4 C5 1.390(4)
C4 C9 1.387(4)
C5 H5 0.9300
C5 C6 1.397(6)
C6 H6 0.9300
C6 C7 1.371(8)
C7 H7 0.9300
C7 C8 1.378(8)
C8 H8 0.9300
C8 C9 1.397(5)
C9 H9 0.9300
C10 C11 1.488(4)
C11 C12 1.377(4)
C11 C16 1.398(4)
C12 H12 0.9300
C12 C13 1.391(4)
C13 H13 0.9300
C13 C14 1.371(6)
C14 H14 0.9300
C14 C15 1.373(7)
C15 H15 0.9300
C15 C16 1.395(5)
C16 H16 0.9300
